data_2239032
loop_
_publ_author_name
'Hayour, Hasna'
'Bouraiou, Abdelmalek'
'Bouacida, Sofiane'
'Benzerka, Saida'
'Belfaitah, Ali'

_publ_section_title
;
 7-Methoxy-2-phenylquinoline-3-carbaldehyde
;
_journal_coeditor_code HG5376
_journal_issue 2
_journal_name_full 'Acta Crystallographica Section E'
_journal_page_first o195
_journal_page_last o196
_journal_paper_doi 10.1107/S1600536814001457
_journal_volume 70
_journal_year 2014
_chemical_formula_iupac 'C17 H13 N O2'
_chemical_formula_moiety 'C17 H13 N O2'
_chemical_formula_sum 'C17 H13 N O2'
_chemical_formula_weight 263.28
_chemical_name_systematic
;
7-Methoxy-2-phenylquinoline-3-carbaldehyde
;
_space_group_crystal_system triclinic
_space_group_IT_number 2
_space_group_name_Hall '-P 1'
_space_group_name_H-M_alt 'P -1'
_symmetry_space_group_name_Hall '-P 1'
_symmetry_space_group_name_H-M 'P -1'
_atom_sites_solution_hydrogens geom
_atom_sites_solution_primary direct
_atom_sites_solution_secondary difmap
_audit_conform_dict_name cif_core.dic
_audit_conform_dict_version 2.3
_audit_creation_method 'WinGX routine CIF_UPDATE'
_cell_angle_alpha 73.424(12)
_cell_angle_beta 85.877(12)
_cell_angle_gamma 83.029(11)
_cell_formula_units_Z 2
_cell_length_a 7.332(3)
_cell_length_b 7.582(2)
_cell_length_c 12.487(4)
_cell_measurement_reflns_used 1596
_cell_measurement_temperature 150(2)
_cell_measurement_theta_max 27.71
_cell_measurement_theta_min 2.86
_cell_volume 659.9(4)
_computing_cell_refinement 'SAINT (Bruker, 2001)'
_computing_data_collection 'APEX2 (Bruker, 2001)'
_computing_data_reduction 'SAINT (Bruker, 2001)'
_computing_molecular_graphics
;
Ortep-3 for Windows (Farrugia, 2012) and
DIAMOND (Brandenburg & Berndt, 2001)
;
_computing_publication_material
;
WinGX publication routines (Farrugia, 2012) and
          <i>CRYSCAL</i> (T. Roisnel, local program)
;
_computing_structure_refinement 'SHELXL97 (Sheldrick, 2008)'
_computing_structure_solution 'SIR2002 (Burla <i>et al.</i>, 2005)'
_diffrn_ambient_temperature 150(2)
_diffrn_measured_fraction_theta_full 0.992
_diffrn_measured_fraction_theta_max 0.965
_diffrn_measurement_device_type 'Bruker APEXII'
_diffrn_measurement_method 'CCD rotation images, thin slices'
_diffrn_radiation_monochromator graphite
_diffrn_radiation_type MoK\a
_diffrn_radiation_wavelength 0.71073
_diffrn_reflns_av_R_equivalents 0.0435
_diffrn_reflns_limit_h_max 9
_diffrn_reflns_limit_h_min -9
_diffrn_reflns_limit_k_max 9
_diffrn_reflns_limit_k_min -9
_diffrn_reflns_limit_l_max 16
_diffrn_reflns_limit_l_min -15
_diffrn_reflns_number 5538
_diffrn_reflns_theta_full 25
_diffrn_reflns_theta_max 27.74
_diffrn_reflns_theta_min 2.82
_exptl_absorpt_coefficient_mu 0.087
_exptl_absorpt_correction_T_max 0.993
_exptl_absorpt_correction_T_min 0.889
_exptl_absorpt_correction_type multi-scan
_exptl_absorpt_process_details
;
(SADABS; Sheldrick, 2002)
;
_exptl_crystal_colour Yellow
_exptl_crystal_density_diffrn 1.325
_exptl_crystal_density_method 'not measured'
_exptl_crystal_description Stick
_exptl_crystal_F_000 276
_exptl_crystal_size_max 0.12
_exptl_crystal_size_mid 0.03
_exptl_crystal_size_min 0.02
_refine_diff_density_max 0.231
_refine_diff_density_min -0.235
_refine_ls_extinction_method none
_refine_ls_goodness_of_fit_ref 1.062
_refine_ls_hydrogen_treatment constr
_refine_ls_matrix_type full
_refine_ls_number_parameters 182
_refine_ls_number_reflns 3001
_refine_ls_number_restraints 0
_refine_ls_restrained_S_all 1.062
_refine_ls_R_factor_all 0.0618
_refine_ls_R_factor_gt 0.0482
_refine_ls_shift/su_max 0
_refine_ls_shift/su_mean 0
_refine_ls_structure_factor_coef Fsqd
_refine_ls_weighting_details 'calc w=1/[\s^2^(Fo^2^)+(0.0640P)^2^+0.0518P] where P=(Fo^2^+2Fc^2^)/3'
_refine_ls_weighting_scheme calc
_refine_ls_wR_factor_gt 0.1268
_refine_ls_wR_factor_ref 0.1383
_reflns_number_gt 2344
_reflns_number_total 3001
_reflns_threshold_expression >2sigma(I)
_cod_data_source_file hg5376sup1.cif
_cod_data_source_block I
_cod_database_code 2239032
_cod_database_fobs_code 2239032

loop_
_space_group_symop_operation_xyz
'x, y, z'
'-x, -y, -z'

loop_
_atom_site_type_symbol
_atom_site_label
_atom_site_fract_x
_atom_site_fract_y
_atom_site_fract_z
_atom_site_U_iso_or_equiv
_atom_site_adp_type
_atom_site_calc_flag
_atom_site_refinement_flags
_atom_site_occupancy
_atom_site_symmetry_multiplicity
C C17 0.5020(2) -0.08593(18) 0.69768(12) 0.0260(3) Uani d . 1 1
H H17A 0.4055 -0.1161 0.6575 0.039 Uiso calc R 1 1
H H17B 0.5425 -0.1947 0.7585 0.039 Uiso calc R 1 1
H H17C 0.6065 -0.0489 0.6459 0.039 Uiso calc R 1 1
C C1 0.21611(18) 0.61093(18) 0.31036(11) 0.0201(3) Uani d . 1 1
C C2 0.13397(18) 0.75805(18) 0.35386(11) 0.0204(3) Uani d . 1 1
C C3 0.13446(18) 0.73428(18) 0.46777(12) 0.0204(3) Uani d . 1 1
H H3 0.0814 0.831 0.4983 0.025 Uiso calc R 1 1
C C4 0.21293(17) 0.56801(17) 0.53832(11) 0.0187(3) Uani d . 1 1
C C5 0.21827(18) 0.53151(18) 0.65648(11) 0.0208(3) Uani d . 1 1
H H5 0.1691 0.6246 0.691 0.025 Uiso calc R 1 1
C C6 0.29264(19) 0.36550(19) 0.72048(11) 0.0221(3) Uani d . 1 1
H H6 0.2969 0.3434 0.7991 0.026 Uiso calc R 1 1
C C7 0.36406(18) 0.22478(18) 0.66966(11) 0.0202(3) Uani d . 1 1
C C8 0.36215(18) 0.25374(18) 0.55626(11) 0.0203(3) Uani d . 1 1
H H8 0.4115 0.1585 0.5236 0.024 Uiso calc R 1 1
C C9 0.28617(17) 0.42649(17) 0.48809(11) 0.0184(3) Uani d . 1 1
C C10 0.03347(19) 0.92782(18) 0.28371(12) 0.0249(3) Uani d . 1 1
H H10 0.0004 0.9279 0.2115 0.03 Uiso calc R 1 1
C C11 0.23061(18) 0.62767(19) 0.18804(11) 0.0222(3) Uani d . 1 1
C C12 0.19420(19) 0.4795(2) 0.15046(12) 0.0262(3) Uani d . 1 1
H H12 0.1563 0.3708 0.2025 0.031 Uiso calc R 1 1
C C13 0.2129(2) 0.4898(2) 0.03792(13) 0.0346(4) Uani d . 1 1
H H13 0.1891 0.3876 0.0133 0.042 Uiso calc R 1 1
C C14 0.2660(2) 0.6478(3) -0.03901(13) 0.0426(4) Uani d . 1 1
H H14 0.2765 0.6549 -0.1164 0.051 Uiso calc R 1 1
C C15 0.3037(2) 0.7956(2) -0.00300(13) 0.0399(4) Uani d . 1 1
H H15 0.3419 0.9035 -0.0556 0.048 Uiso calc R 1 1
C C16 0.2860(2) 0.7864(2) 0.10982(12) 0.0302(4) Uani d . 1 1
H H16 0.3115 0.8885 0.1341 0.036 Uiso calc R 1 1
N N1 0.28755(15) 0.45003(15) 0.37525(9) 0.0202(3) Uani d . 1 1
O O1 0.43121(14) 0.06304(12) 0.74313(8) 0.0250(3) Uani d . 1 1
O O2 -0.00907(16) 1.06677(13) 0.31310(9) 0.0343(3) Uani d . 1 1

loop_
_atom_site_aniso_label
_atom_site_aniso_U_11
_atom_site_aniso_U_22
_atom_site_aniso_U_33
_atom_site_aniso_U_12
_atom_site_aniso_U_13
_atom_site_aniso_U_23
C17 0.0318(8) 0.0184(7) 0.0253(7) 0.0039(6) -0.0022(6) -0.0045(6)
C1 0.0174(6) 0.0220(7) 0.0197(7) -0.0042(5) 0.0000(5) -0.0032(5)
C2 0.0184(7) 0.0177(7) 0.0227(7) -0.0025(5) -0.0008(5) -0.0016(5)
C3 0.0195(7) 0.0178(6) 0.0247(7) -0.0012(5) 0.0015(5) -0.0079(5)
C4 0.0162(6) 0.0188(7) 0.0209(7) -0.0031(5) 0.0004(5) -0.0049(5)
C5 0.0216(7) 0.0209(7) 0.0216(7) -0.0021(5) 0.0021(5) -0.0097(5)
C6 0.0232(7) 0.0267(7) 0.0175(6) -0.0034(6) 0.0002(5) -0.0079(5)
C7 0.0203(7) 0.0186(7) 0.0196(7) -0.0014(5) -0.0012(5) -0.0023(5)
C8 0.0213(7) 0.0188(7) 0.0209(7) -0.0001(5) 0.0010(5) -0.0069(5)
C9 0.0171(6) 0.0194(7) 0.0180(6) -0.0029(5) 0.0006(5) -0.0043(5)
C10 0.0252(7) 0.0214(7) 0.0254(7) -0.0026(6) -0.0005(6) -0.0024(6)
C11 0.0195(7) 0.0261(7) 0.0183(7) 0.0016(5) -0.0025(5) -0.0032(5)
C12 0.0229(7) 0.0301(8) 0.0244(7) 0.0013(6) -0.0019(6) -0.0071(6)
C13 0.0330(9) 0.0462(10) 0.0281(8) -0.0018(7) -0.0035(7) -0.0164(7)
C14 0.0440(10) 0.0676(12) 0.0175(7) -0.0103(9) -0.0008(7) -0.0124(8)
C15 0.0427(10) 0.0492(10) 0.0215(8) -0.0109(8) -0.0003(7) 0.0026(7)
C16 0.0314(8) 0.0330(8) 0.0233(7) -0.0061(6) -0.0013(6) -0.0020(6)
N1 0.0210(6) 0.0207(6) 0.0177(6) -0.0009(4) -0.0003(4) -0.0041(4)
O1 0.0343(6) 0.0196(5) 0.0181(5) 0.0035(4) -0.0033(4) -0.0026(4)
O2 0.0433(7) 0.0198(5) 0.0365(6) 0.0040(5) -0.0032(5) -0.0055(5)

loop_
_atom_type_symbol
_atom_type_description
_atom_type_scat_dispersion_real
_atom_type_scat_dispersion_imag
_atom_type_scat_source
C C 0.0033 0.0016 'International Tables Vol C Tables 4.2.6.8 and 6.1.1.4'
H H 0 0 'International Tables Vol C Tables 4.2.6.8 and 6.1.1.4'
N N 0.0061 0.0033 'International Tables Vol C Tables 4.2.6.8 and 6.1.1.4'
O O 0.0106 0.006 'International Tables Vol C Tables 4.2.6.8 and 6.1.1.4'

loop_
_geom_angle_atom_site_label_1
_geom_angle_atom_site_label_2
_geom_angle_atom_site_label_3
_geom_angle
O1 C17 H17A 109.5
O1 C17 H17B 109.5
H17A C17 H17B 109.5
O1 C17 H17C 109.5
H17A C17 H17C 109.5
H17B C17 H17C 109.5
N1 C1 C2 122.65(12)
N1 C1 C11 114.92(12)
C2 C1 C11 122.43(12)
C3 C2 C1 118.67(12)
C3 C2 C10 118.41(12)
C1 C2 C10 122.68(12)
C2 C3 C4 120.13(12)
C2 C3 H3 119.9
C4 C3 H3 119.9
C3 C4 C5 123.80(12)
C3 C4 C9 117.36(12)
C5 C4 C9 118.81(12)
C6 C5 C4 120.86(12)
C6 C5 H5 119.6
C4 C5 H5 119.6
C5 C6 C7 119.88(12)
C5 C6 H6 120.1
C7 C6 H6 120.1
O1 C7 C8 124.44(12)
O1 C7 C6 114.26(12)
C8 C7 C6 121.30(12)
C7 C8 C9 119.60(12)
C7 C8 H8 120.2
C9 C8 H8 120.2
N1 C9 C8 117.78(12)
N1 C9 C4 122.68(12)
C8 C9 C4 119.54(12)
O2 C10 C2 123.68(14)
O2 C10 H10 118.2
C2 C10 H10 118.2
C12 C11 C16 118.77(13)
C12 C11 C1 119.50(12)
C16 C11 C1 121.69(12)
C13 C12 C11 120.42(14)
C13 C12 H12 119.8
C11 C12 H12 119.8
C12 C13 C14 120.48(15)
C12 C13 H13 119.8
C14 C13 H13 119.8
C13 C14 C15 119.81(14)
C13 C14 H14 120.1
C15 C14 H14 120.1
C14 C15 C16 120.15(15)
C14 C15 H15 119.9
C16 C15 H15 119.9
C15 C16 C11 120.36(14)
C15 C16 H16 119.8
C11 C16 H16 119.8
C1 N1 C9 118.45(11)
C7 O1 C17 117.17(11)

loop_
_geom_bond_atom_site_label_1
_geom_bond_atom_site_label_2
_geom_bond_distance
C17 O1 1.4312(16)
C17 H17A 0.98
C17 H17B 0.98
C17 H17C 0.98
C1 N1 1.3270(17)
C1 C2 1.4275(19)
C1 C11 1.4932(19)
C2 C3 1.3821(19)
C2 C10 1.4787(19)
C3 C4 1.3998(19)
C3 H3 0.95
C4 C5 1.4241(18)
C4 C9 1.4243(19)
C5 C6 1.3574(19)
C5 H5 0.95
C6 C7 1.4206(19)
C6 H6 0.95
C7 O1 1.3654(16)
C7 C8 1.3706(19)
C8 C9 1.4161(19)
C8 H8 0.95
C9 N1 1.3683(17)
C10 O2 1.2109(17)
C10 H10 0.95
C11 C12 1.3945(19)
C11 C16 1.399(2)
C12 C13 1.383(2)
C12 H12 0.95
C13 C14 1.383(2)
C13 H13 0.95
C14 C15 1.384(2)
C14 H14 0.95
C15 C16 1.388(2)
C15 H15 0.95
C16 H16 0.95

loop_
_geom_hbond_atom_site_label_D
_geom_hbond_atom_site_label_H
_geom_hbond_atom_site_label_A
_geom_hbond_site_symmetry_A
_geom_hbond_distance_DH
_geom_hbond_distance_HA
_geom_hbond_distance_DA
_geom_hbond_angle_DHA
_geom_hbond_publ_flag
C5 H5 O2 2_576 0.9500 2.4800 3.349(2) 153.00 yes
C15 H15 O1 1_564 0.9500 2.5400 3.377(2) 148.00 yes

loop_
_geom_torsion_atom_site_label_1
_geom_torsion_atom_site_label_2
_geom_torsion_atom_site_label_3
_geom_torsion_atom_site_label_4
_geom_torsion
N1 C1 C2 C3 2.3(2)
C11 C1 C2 C3 -176.79(12)
N1 C1 C2 C10 -171.97(12)
C11 C1 C2 C10 9.0(2)
C1 C2 C3 C4 -0.5(2)
C10 C2 C3 C4 173.94(12)
C2 C3 C4 C5 -179.58(12)
C2 C3 C4 C9 -1.5(2)
C3 C4 C5 C6 178.42(12)
C9 C4 C5 C6 0.4(2)
C4 C5 C6 C7 -0.9(2)
C5 C6 C7 O1 -178.60(12)
C5 C6 C7 C8 1.0(2)
O1 C7 C8 C9 178.96(12)
C6 C7 C8 C9 -0.6(2)
C7 C8 C9 N1 179.76(11)
C7 C8 C9 C4 0.1(2)
C3 C4 C9 N1 2.2(2)
C5 C4 C9 N1 -179.64(11)
C3 C4 C9 C8 -178.14(11)
C5 C4 C9 C8 0.0(2)
C3 C2 C10 O2 19.2(2)
C1 C2 C10 O2 -166.56(13)
N1 C1 C11 C12 42.75(18)
C2 C1 C11 C12 -138.12(14)
N1 C1 C11 C16 -135.09(14)
C2 C1 C11 C16 44.04(19)
C16 C11 C12 C13 0.1(2)
C1 C11 C12 C13 -177.80(13)
C11 C12 C13 C14 -0.7(2)
C12 C13 C14 C15 1.1(3)
C13 C14 C15 C16 -0.9(3)
C14 C15 C16 C11 0.3(2)
C12 C11 C16 C15 0.1(2)
C1 C11 C16 C15 177.95(14)
C2 C1 N1 C9 -1.7(2)
C11 C1 N1 C9 177.47(11)
C8 C9 N1 C1 179.72(12)
C4 C9 N1 C1 -0.62(19)
C8 C7 O1 C17 -0.8(2)
C6 C7 O1 C17 178.80(11)
